data_7052896
loop_
_publ_author_name
'Gl\"ockner, Andreas'
'Cui, Peng'
'Chen, Yaofeng'
'Daniliuc, Constantin G.'
'Jones, Peter G.'
'Tamm, Matthias'

_publ_section_title
;
 Boratatrozircenes: cycloheptatrienyl zirconium boratabenzene sandwich
 complexes -- evaluation of potential \h6--\h5 hapticity interconversions
;
_journal_issue 6
_journal_name_full 'New Journal of Chemistry'
_journal_page_first 1392
_journal_paper_doi 10.1039/c2nj40059f
_journal_volume 36
_journal_year 2012
_chemical_formula_sum 'C16 H24 B P Zr'
_chemical_formula_weight 349.35
_chemical_name_systematic
;
?
;
_space_group_IT_number 14
_symmetry_cell_setting monoclinic
_symmetry_space_group_name_Hall '-P 2ybc'
_symmetry_space_group_name_H-M 'P 1 21/c 1'
_atom_sites_solution_hydrogens geom
_atom_sites_solution_primary direct
_atom_sites_solution_secondary difmap
_audit_creation_method SHELXL-97
_cell_angle_alpha 90.00
_cell_angle_beta 108.696(2)
_cell_angle_gamma 90.00
_cell_formula_units_Z 8
_cell_length_a 17.0930(4)
_cell_length_b 15.9788(2)
_cell_length_c 12.2654(2)
_cell_measurement_reflns_used 26299
_cell_measurement_temperature 100(2)
_cell_measurement_theta_max 75.7232
_cell_measurement_theta_min 3.7993
_cell_volume 3173.22(11)
_computing_cell_refinement
;
CrysAlisPro, Oxford Diffraction Ltd.,
Version 1.171.35.15 (release 03-08-2011 CrysAlis171 .NET)
(compiled Aug 3 2011,13:03:54)
;
_computing_data_collection
;
CrysAlisPro, Oxford Diffraction Ltd.,
Version 1.171.35.15 (release 03-08-2011 CrysAlis171 .NET)
(compiled Aug 3 2011,13:03:54)
;
_computing_data_reduction
;
CrysAlisPro, Oxford Diffraction Ltd.,
Version 1.171.35.15 (release 03-08-2011 CrysAlis171 .NET)
(compiled Aug 3 2011,13:03:54)
;
_computing_molecular_graphics 'BRUKER XP'
_computing_publication_material SHELXL-97
_computing_structure_refinement 'SHELXL-97 (Sheldrick, 1997)'
_computing_structure_solution 'SHELXS-97 (Sheldrick, 1990)'
_diffrn_ambient_temperature 100(2)
_diffrn_detector_area_resol_mean 10.3543
_diffrn_measured_fraction_theta_full 1.000
_diffrn_measured_fraction_theta_max 1.000
_diffrn_measurement_device_type 'Xcalibur, Atlas, Nova'
_diffrn_measurement_method '\w scans'
_diffrn_radiation_monochromator mirror
_diffrn_radiation_source 'Nova (Cu) X-ray Source'
_diffrn_radiation_type 'Cu K\a'
_diffrn_radiation_wavelength 1.54184
_diffrn_reflns_av_R_equivalents 0.0000
_diffrn_reflns_av_sigmaI/netI 0.0230
_diffrn_reflns_limit_h_max 20
_diffrn_reflns_limit_h_min -20
_diffrn_reflns_limit_k_max 19
_diffrn_reflns_limit_k_min -19
_diffrn_reflns_limit_l_max 14
_diffrn_reflns_limit_l_min -14
_diffrn_reflns_number 7641
_diffrn_reflns_theta_full 70.07
_diffrn_reflns_theta_max 70.07
_diffrn_reflns_theta_min 3.89
_exptl_absorpt_coefficient_mu 6.473
_exptl_absorpt_correction_T_max 1.00000
_exptl_absorpt_correction_T_min 0.21575
_exptl_absorpt_correction_type multi-scan
_exptl_absorpt_process_details
;
CrysAlisPro, Oxford Diffraction Ltd.,
Version 1.171.35.15 (release 03-08-2011 CrysAlis171 .NET)
(compiled Aug 3 2011,13:03:54)
;
_exptl_crystal_colour orange
_exptl_crystal_density_diffrn 1.463
_exptl_crystal_density_method 'not measured'
_exptl_crystal_description prism
_exptl_crystal_F_000 1440
_exptl_crystal_size_max 0.05
_exptl_crystal_size_mid 0.05
_exptl_crystal_size_min 0.03
_refine_diff_density_max 0.830
_refine_diff_density_min -0.534
_refine_diff_density_rms 0.079
_refine_ls_extinction_method none
_refine_ls_goodness_of_fit_ref 1.061
_refine_ls_hydrogen_treatment mixed
_refine_ls_matrix_type full
_refine_ls_number_parameters 448
_refine_ls_number_reflns 7642
_refine_ls_number_restraints 0
_refine_ls_restrained_S_all 1.061
_refine_ls_R_factor_all 0.0372
_refine_ls_R_factor_gt 0.0316
_refine_ls_shift/su_max 0.001
_refine_ls_shift/su_mean 0.000
_refine_ls_structure_factor_coef Fsqd
_refine_ls_weighting_details 'calc w=1/[\s^2^(Fo^2^)+(0.0508P)^2^+3.0032P] where P=(Fo^2^+2Fc^2^)/3'
_refine_ls_weighting_scheme calc
_refine_ls_wR_factor_gt 0.0809
_refine_ls_wR_factor_ref 0.0838
_reflns_number_gt 6922
_reflns_number_total 7642
_reflns_threshold_expression >2sigma(I)
_cod_data_source_file c2nj40059f.txt
_cod_data_source_block andyg68a
_cod_original_cell_volume 3173.22(10)
_cod_original_sg_symbol_H-M 'P 21/c'
_cod_database_code 7052896

loop_
_symmetry_equiv_pos_as_xyz
'x, y, z'
'-x, y+1/2, -z+1/2'
'-x, -y, -z'
'x, -y-1/2, z-1/2'

loop_
_atom_site_label
_atom_site_type_symbol
_atom_site_fract_x
_atom_site_fract_y
_atom_site_fract_z
_atom_site_U_iso_or_equiv
_atom_site_adp_type
_atom_site_occupancy
_atom_site_symmetry_multiplicity
_atom_site_calc_flag
_atom_site_refinement_flags
Zr Zr 0.362763(14) 0.257202(14) 0.71017(2) 0.01535(7) Uani 1 1 d .
P P 0.46551(5) 0.40267(5) 0.73835(7) 0.02250(16) Uani 1 1 d .
B B 0.1969(2) 0.2335(2) 0.6025(3) 0.0221(7) Uani 1 1 d .
C1 C 0.50715(19) 0.21384(19) 0.7875(3) 0.0225(6) Uani 1 1 d .
H1 H 0.560(2) 0.249(2) 0.821(3) 0.024(9) Uiso 1 1 d .
C2 C 0.4657(2) 0.1926(2) 0.8674(3) 0.0264(7) Uani 1 1 d .
H2 H 0.487(3) 0.210(2) 0.942(4) 0.030(10) Uiso 1 1 d .
C3 C 0.3919(2) 0.1448(2) 0.8428(3) 0.0296(7) Uani 1 1 d .
H3 H 0.373(3) 0.139(3) 0.908(4) 0.047(12) Uiso 1 1 d .
C4 C 0.3453(2) 0.10848(19) 0.7362(3) 0.0276(7) Uani 1 1 d .
H4 H 0.292(2) 0.082(2) 0.739(3) 0.029(10) Uiso 1 1 d .
C5 C 0.35044(19) 0.12164(18) 0.6254(3) 0.0244(6) Uani 1 1 d .
H5 H 0.307(3) 0.103(2) 0.565(4) 0.031(10) Uiso 1 1 d .
C6 C 0.41109(19) 0.16592(18) 0.5927(3) 0.0207(6) Uani 1 1 d .
H6 H 0.405(2) 0.169(2) 0.516(3) 0.015(8) Uiso 1 1 d .
C7 C 0.48321(19) 0.20235(18) 0.6680(3) 0.0198(6) Uani 1 1 d .
H7 H 0.515(2) 0.230(2) 0.635(3) 0.026(10) Uiso 1 1 d .
C8 C 0.21760(18) 0.2383(2) 0.7333(3) 0.0224(6) Uani 1 1 d .
H8 H 0.204(3) 0.190(2) 0.772(4) 0.036(11) Uiso 1 1 d .
C9 C 0.25375(19) 0.3089(2) 0.7965(3) 0.0246(7) Uani 1 1 d .
H9 H 0.264(2) 0.309(2) 0.876(3) 0.017(8) Uiso 1 1 d .
C10 C 0.27668(19) 0.37758(19) 0.7419(3) 0.0254(7) Uani 1 1 d .
H10 H 0.303(2) 0.423(2) 0.790(3) 0.013(8) Uiso 1 1 d .
C11 C 0.26211(19) 0.3773(2) 0.6213(3) 0.0260(7) Uani 1 1 d .
H11 H 0.280(3) 0.428(3) 0.592(4) 0.037(11) Uiso 1 1 d .
C12 C 0.2282(2) 0.3084(2) 0.5534(3) 0.0251(7) Uani 1 1 d .
H12 H 0.222(3) 0.310(2) 0.474(4) 0.031(10) Uiso 1 1 d .
C13 C 0.14460(19) 0.1588(2) 0.5287(3) 0.0274(7) Uani 1 1 d .
H13A H 0.0856 0.1693 0.5141 0.041 Uiso 1 1 calc R
H13B H 0.1603 0.1062 0.5713 0.041 Uiso 1 1 calc R
H13C H 0.1556 0.1548 0.4553 0.041 Uiso 1 1 calc R
C14 C 0.5540(2) 0.4008(2) 0.6854(3) 0.0283(7) Uani 1 1 d .
H14A H 0.5347 0.3916 0.6020 0.043 Uiso 1 1 calc R
H14B H 0.5914 0.3554 0.7232 0.043 Uiso 1 1 calc R
H14C H 0.5833 0.4544 0.7026 0.043 Uiso 1 1 calc R
C15 C 0.5163(2) 0.4286(2) 0.8898(3) 0.0376(9) Uani 1 1 d .
H15A H 0.5491 0.3806 0.9291 0.056 Uiso 1 1 calc R
H15B H 0.4745 0.4420 0.9262 0.056 Uiso 1 1 calc R
H15C H 0.5526 0.4770 0.8954 0.056 Uiso 1 1 calc R
C16 C 0.4236(3) 0.5041(2) 0.6815(5) 0.0471(11) Uani 1 1 d .
H16A H 0.4676 0.5462 0.7034 0.071 Uiso 1 1 calc R
H16B H 0.3798 0.5198 0.7130 0.071 Uiso 1 1 calc R
H16C H 0.4010 0.5010 0.5974 0.071 Uiso 1 1 calc R
Zr' Zr 0.165041(14) 0.696793(14) 0.87084(2) 0.01654(7) Uani 1 1 d .
P' P 0.04566(5) 0.57507(5) 0.74995(7) 0.02077(16) Uani 1 1 d .
B' B 0.1679(2) 0.8680(2) 0.8651(3) 0.0256(7) Uani 1 1 d .
C1' C 0.22831(18) 0.55742(19) 0.9124(3) 0.0226(6) Uani 1 1 d .
H1' H 0.206(2) 0.501(2) 0.900(3) 0.028(9) Uiso 1 1 d .
C2' C 0.2272(2) 0.59467(19) 1.0163(3) 0.0241(6) Uani 1 1 d .
H2' H 0.206(3) 0.566(3) 1.062(4) 0.036(11) Uiso 1 1 d .
C3' C 0.25880(19) 0.6746(2) 1.0586(3) 0.0233(6) Uani 1 1 d .
H3' H 0.249(2) 0.6908(19) 1.129(3) 0.013(8) Uiso 1 1 d .
C4' C 0.29812(18) 0.73363(19) 1.0077(3) 0.0230(6) Uani 1 1 d .
H4' H 0.309(2) 0.788(2) 1.050(3) 0.021(9) Uiso 1 1 d .
C5' C 0.30414(18) 0.73442(18) 0.8952(3) 0.0235(6) Uani 1 1 d .
H5' H 0.326(2) 0.783(2) 0.875(3) 0.021(9) Uiso 1 1 d .
C6' C 0.28151(19) 0.6720(2) 0.8087(3) 0.0239(6) Uani 1 1 d .
H6' H 0.286(3) 0.686(2) 0.737(4) 0.034(11) Uiso 1 1 d .
C7' C 0.25068(18) 0.5910(2) 0.8202(3) 0.0236(6) Uani 1 1 d .
H7' H 0.235(2) 0.559(2) 0.748(3) 0.015(8) Uiso 1 1 d .
C8' C 0.1436(2) 0.8373(2) 0.9677(3) 0.0263(7) Uani 1 1 d .
H8' H 0.177(2) 0.853(2) 1.044(3) 0.026(9) Uiso 1 1 d .
C9' C 0.0735(2) 0.7876(2) 0.9540(3) 0.0250(6) Uani 1 1 d .
H9' H 0.061(3) 0.768(2) 1.016(4) 0.033(11) Uiso 1 1 d .
C10' C 0.02375(19) 0.76175(19) 0.8439(3) 0.0222(6) Uani 1 1 d .
H10' H -0.025(2) 0.730(2) 0.834(3) 0.017(8) Uiso 1 1 d .
C11' C 0.04345(19) 0.78539(19) 0.7449(3) 0.0213(6) Uani 1 1 d .
H11' H 0.005(3) 0.763(2) 0.672(4) 0.035(11) Uiso 1 1 d .
C12' C 0.11379(19) 0.83206(19) 0.7509(3) 0.0226(6) Uani 1 1 d .
H12' H 0.123(2) 0.843(2) 0.686(3) 0.024(9) Uiso 1 1 d .
C13' C 0.2397(2) 0.9342(2) 0.8748(4) 0.0356(8) Uani 1 1 d .
H13D H 0.2185 0.9910 0.8774 0.053 Uiso 1 1 calc R
H13E H 0.2587 0.9288 0.8078 0.053 Uiso 1 1 calc R
H13F H 0.2858 0.9236 0.9452 0.053 Uiso 1 1 calc R
C14' C 0.0740(2) 0.4883(2) 0.6729(3) 0.0302(7) Uani 1 1 d .
H14D H 0.1212 0.4582 0.7250 0.045 Uiso 1 1 calc R
H14E H 0.0889 0.5102 0.6076 0.045 Uiso 1 1 calc R
H14F H 0.0270 0.4500 0.6447 0.045 Uiso 1 1 calc R
C15' C 0.0075(2) 0.5204(2) 0.8534(3) 0.0295(7) Uani 1 1 d .
H15D H -0.0183 0.5607 0.8915 0.044 Uiso 1 1 calc R
H15E H 0.0537 0.4929 0.9111 0.044 Uiso 1 1 calc R
H15F H -0.0332 0.4784 0.8132 0.044 Uiso 1 1 calc R
C16' C -0.0519(2) 0.6047(2) 0.6407(3) 0.0302(7) Uani 1 1 d .
H16D H -0.0876 0.5554 0.6188 0.045 Uiso 1 1 calc R
H16E H -0.0406 0.6269 0.5728 0.045 Uiso 1 1 calc R
H16F H -0.0796 0.6476 0.6722 0.045 Uiso 1 1 calc R

loop_
_atom_site_aniso_label
_atom_site_aniso_U_11
_atom_site_aniso_U_22
_atom_site_aniso_U_33
_atom_site_aniso_U_23
_atom_site_aniso_U_13
_atom_site_aniso_U_12
Zr 0.01514(12) 0.01366(11) 0.01743(12) -0.00019(8) 0.00548(9) 0.00092(9)
P 0.0210(4) 0.0160(3) 0.0327(4) -0.0032(3) 0.0117(3) -0.0021(3)
B 0.0168(15) 0.0288(18) 0.0216(17) -0.0017(13) 0.0072(13) 0.0046(13)
C1 0.0172(14) 0.0181(13) 0.0281(16) 0.0005(12) 0.0018(12) 0.0042(12)
C2 0.0290(16) 0.0269(16) 0.0185(16) 0.0027(12) 0.0008(13) 0.0108(13)
C3 0.0368(18) 0.0248(15) 0.0315(17) 0.0149(14) 0.0171(15) 0.0113(14)
C4 0.0246(16) 0.0137(13) 0.045(2) 0.0048(13) 0.0119(14) 0.0010(12)
C5 0.0193(14) 0.0154(13) 0.0353(18) -0.0081(12) 0.0044(13) 0.0003(11)
C6 0.0223(14) 0.0201(14) 0.0194(15) -0.0052(11) 0.0063(12) 0.0061(12)
C7 0.0175(14) 0.0183(14) 0.0256(15) 0.0010(11) 0.0097(12) 0.0036(11)
C8 0.0176(14) 0.0287(16) 0.0215(15) -0.0003(12) 0.0071(12) -0.0024(12)
C9 0.0172(14) 0.0351(17) 0.0239(17) -0.0046(13) 0.0100(12) 0.0035(12)
C10 0.0175(14) 0.0206(14) 0.0374(18) -0.0067(13) 0.0079(13) 0.0040(12)
C11 0.0192(14) 0.0223(14) 0.0367(18) 0.0080(13) 0.0090(13) 0.0062(12)
C12 0.0201(15) 0.0305(16) 0.0232(16) 0.0038(13) 0.0050(12) 0.0066(12)
C13 0.0211(15) 0.0373(18) 0.0218(15) -0.0071(13) 0.0041(12) -0.0052(13)
C14 0.0268(16) 0.0284(16) 0.0346(18) -0.0066(14) 0.0166(14) -0.0084(13)
C15 0.045(2) 0.0370(19) 0.038(2) -0.0198(16) 0.0234(17) -0.0234(17)
C16 0.036(2) 0.0167(15) 0.090(3) 0.0052(18) 0.022(2) -0.0021(15)
Zr' 0.01520(12) 0.01662(12) 0.01738(12) 0.00055(9) 0.00464(9) 0.00155(8)
P' 0.0176(3) 0.0195(3) 0.0243(4) -0.0010(3) 0.0054(3) 0.0001(3)
B' 0.0227(16) 0.0178(15) 0.0353(19) -0.0002(14) 0.0079(15) 0.0046(13)
C1' 0.0184(14) 0.0192(14) 0.0276(16) 0.0012(12) 0.0037(12) 0.0036(11)
C2' 0.0251(15) 0.0217(15) 0.0243(16) 0.0079(12) 0.0060(13) 0.0052(12)
C3' 0.0222(15) 0.0260(15) 0.0170(15) 0.0007(12) -0.0002(12) 0.0035(12)
C4' 0.0156(13) 0.0221(15) 0.0269(16) -0.0005(12) 0.0007(12) 0.0002(11)
C5' 0.0155(14) 0.0202(15) 0.0345(17) 0.0030(13) 0.0075(13) 0.0018(11)
C6' 0.0193(14) 0.0292(16) 0.0254(16) 0.0051(13) 0.0101(12) 0.0049(12)
C7' 0.0183(14) 0.0255(15) 0.0271(16) -0.0007(13) 0.0073(12) 0.0096(12)
C8' 0.0285(16) 0.0232(15) 0.0256(17) -0.0064(13) 0.0065(13) 0.0081(13)
C9' 0.0268(16) 0.0268(15) 0.0250(16) 0.0031(13) 0.0133(13) 0.0117(13)
C10' 0.0191(14) 0.0196(14) 0.0306(17) 0.0027(12) 0.0118(12) 0.0038(11)
C11' 0.0213(14) 0.0202(13) 0.0207(15) 0.0004(11) 0.0045(12) 0.0058(12)
C12' 0.0250(15) 0.0192(14) 0.0254(16) 0.0038(12) 0.0108(13) 0.0040(12)
C13' 0.0301(17) 0.0225(16) 0.054(2) -0.0052(15) 0.0129(16) -0.0023(14)
C14' 0.0277(16) 0.0276(16) 0.0344(18) -0.0077(14) 0.0089(14) 0.0005(13)
C15' 0.0320(17) 0.0234(15) 0.0357(18) 0.0014(13) 0.0147(14) -0.0057(13)
C16' 0.0199(15) 0.0297(16) 0.0348(18) -0.0038(14) 0.0002(13) -0.0031(13)

loop_
_atom_type_symbol
_atom_type_description
_atom_type_scat_dispersion_real
_atom_type_scat_dispersion_imag
_atom_type_scat_source
C C 0.0181 0.0091 'International Tables Vol C Tables 4.2.6.8 and 6.1.1.4'
H H 0.0000 0.0000 'International Tables Vol C Tables 4.2.6.8 and 6.1.1.4'
B B 0.0090 0.0039 'International Tables Vol C Tables 4.2.6.8 and 6.1.1.4'
P P 0.2955 0.4335 'International Tables Vol C Tables 4.2.6.8 and 6.1.1.4'
Zr Zr -0.1862 2.2449 'International Tables Vol C Tables 4.2.6.8 and 6.1.1.4'

loop_
_geom_angle_atom_site_label_1
_geom_angle_atom_site_label_2
_geom_angle_atom_site_label_3
_geom_angle
C3 Zr C6 85.03(11)
C3 Zr C5 65.14(12)
C6 Zr C5 34.59(11)
C3 Zr C2 34.83(12)
C6 Zr C2 85.12(11)
C5 Zr C2 84.19(11)
C3 Zr C4 34.39(12)
C6 Zr C4 63.92(11)
C5 Zr C4 33.95(12)
C2 Zr C4 63.97(12)
C3 Zr C7 82.37(11)
C6 Zr C7 33.95(10)
C5 Zr C7 62.85(10)
C2 Zr C7 64.06(11)
C4 Zr C7 79.86(11)
C3 Zr C1 63.53(11)
C6 Zr C1 63.72(10)
C5 Zr C1 81.29(10)
C2 Zr C1 34.19(11)
C4 Zr C1 79.80(11)
C7 Zr C1 33.36(11)
C3 Zr C10 118.47(12)
C6 Zr C10 153.29(11)
C5 Zr C10 141.72(11)
C2 Zr C10 121.30(11)
C4 Zr C10 128.50(11)
C7 Zr C10 151.46(10)
C1 Zr C10 136.20(10)
C3 Zr C9 88.93(11)
C6 Zr C9 152.89(11)
C5 Zr C9 120.01(11)
C2 Zr C9 104.57(11)
C4 Zr C9 97.19(11)
C7 Zr C9 168.46(11)
C1 Zr C9 135.26(11)
C10 Zr C9 32.09(11)
C3 Zr C11 145.25(11)
C6 Zr C11 121.04(11)
C5 Zr C11 122.63(11)
C2 Zr C11 152.05(11)
C4 Zr C11 133.74(11)
C7 Zr C11 132.25(10)
C1 Zr C11 146.14(10)
C10 Zr C11 32.29(11)
C9 Zr C11 57.18(11)
C3 Zr C8 80.50(11)
C6 Zr C8 121.56(10)
C5 Zr C8 89.32(10)
C2 Zr C8 110.08(11)
C4 Zr C8 73.18(11)
C7 Zr C8 151.58(10)
C1 Zr C8 143.52(10)
C10 Zr C8 56.58(10)
C9 Zr C8 31.36(10)
C11 Zr C8 66.55(10)
C3 Zr C12 133.27(12)
C6 Zr C12 98.11(10)
C5 Zr C12 91.70(11)
C2 Zr C12 167.65(11)
C4 Zr C12 106.67(11)
C7 Zr C12 124.06(11)
C1 Zr C12 156.37(11)
C10 Zr C12 57.04(10)
C9 Zr C12 67.48(11)
C11 Zr C12 31.08(11)
C8 Zr C12 58.10(10)
C16 P C14 98.45(18)
C16 P C15 100.9(2)
C14 P C15 100.78(17)
C16 P Zr 121.74(14)
C14 P Zr 119.25(11)
C15 P Zr 112.30(12)
C12 B C8 112.7(3)
C12 B C13 125.0(3)
C8 B C13 122.2(3)
C12 B Zr 68.90(17)
C8 B Zr 68.45(17)
C13 B Zr 133.1(2)
C7 C1 C2 130.3(3)
C7 C1 Zr 73.22(17)
C2 C1 Zr 70.79(18)
C1 C2 C3 125.9(3)
C1 C2 Zr 75.02(18)
C3 C2 Zr 71.74(18)
C4 C3 C2 127.8(3)
C4 C3 Zr 75.21(18)
C2 C3 Zr 73.43(18)
C5 C4 C3 129.7(3)
C5 C4 Zr 71.23(17)
C3 C4 Zr 70.40(18)
C4 C5 C6 128.8(3)
C4 C5 Zr 74.82(18)
C6 C5 Zr 72.47(16)
C7 C6 C5 126.0(3)
C7 C6 Zr 75.52(17)
C5 C6 Zr 72.94(17)
C1 C7 C6 129.9(3)
C1 C7 Zr 73.42(17)
C6 C7 Zr 70.53(17)
C9 C8 B 122.3(3)
C9 C8 Zr 72.48(17)
B C8 Zr 78.42(18)
C8 C9 C10 120.5(3)
C8 C9 Zr 76.16(18)
C10 C9 Zr 72.75(17)
C9 C10 C11 120.8(3)
C9 C10 Zr 75.16(17)
C11 C10 Zr 75.74(17)
C12 C11 C10 121.8(3)
C12 C11 Zr 75.93(18)
C10 C11 Zr 71.97(17)
C11 C12 B 121.4(3)
C11 C12 Zr 72.99(18)
B C12 Zr 78.40(18)
C3' Zr' C5' 65.06(12)
C3' Zr' C6' 84.95(12)
C5' Zr' C6' 34.65(11)
C3' Zr' C2' 34.59(11)
C5' Zr' C2' 83.77(11)
C6' Zr' C2' 84.73(11)
C3' Zr' C4' 34.24(11)
C5' Zr' C4' 34.26(12)
C6' Zr' C4' 64.38(11)
C2' Zr' C4' 63.72(11)
C3' Zr' C7' 82.55(11)
C5' Zr' C7' 63.28(10)
C6' Zr' C7' 34.24(11)
C2' Zr' C7' 63.88(11)
C4' Zr' C7' 80.72(11)
C3' Zr' C1' 63.12(11)
C5' Zr' C1' 81.20(10)
C6' Zr' C1' 63.78(11)
C2' Zr' C1' 33.77(11)
C4' Zr' C1' 79.85(10)
C7' Zr' C1' 33.46(11)
C3' Zr' C10' 120.21(11)
C5' Zr' C10' 141.33(10)
C6' Zr' C10' 151.63(11)
C2' Zr' C10' 123.25(11)
C4' Zr' C10' 129.00(10)
C7' Zr' C10' 150.23(11)
C1' Zr' C10' 136.99(10)
C3' Zr' C9' 90.40(11)
C5' Zr' C9' 121.24(11)
C6' Zr' C9' 153.87(11)
C2' Zr' C9' 105.65(11)
C4' Zr' C9' 98.25(11)
C7' Zr' C9' 168.89(11)
C1' Zr' C9' 135.43(11)
C10' Zr' C9' 31.87(11)
C3' Zr' C11' 145.79(10)
C5' Zr' C11' 121.21(10)
C6' Zr' C11' 119.70(10)
C2' Zr' C11' 153.94(11)
C4' Zr' C11' 132.67(10)
C7' Zr' C11' 131.38(10)
C1' Zr' C11' 146.99(10)
C10' Zr' C11' 31.93(10)
C9' Zr' C11' 56.75(10)
C3' Zr' C12' 132.27(11)
C5' Zr' C12' 90.17(10)
C6' Zr' C12' 96.98(10)
C2' Zr' C12' 166.72(11)
C4' Zr' C12' 105.10(10)
C7' Zr' C12' 123.45(11)
C1' Zr' C12' 156.32(11)
C10' Zr' C12' 57.05(10)
C9' Zr' C12' 67.58(10)
C11' Zr' C12' 31.27(10)
C3' Zr' C8' 80.62(11)
C5' Zr' C8' 90.31(11)
C6' Zr' C8' 122.68(11)
C2' Zr' C8' 109.80(11)
C4' Zr' C8' 73.42(10)
C7' Zr' C8' 152.92(11)
C1' Zr' C8' 143.03(11)
C10' Zr' C8' 56.37(10)
C9' Zr' C8' 31.34(11)
C11' Zr' C8' 66.31(10)
C12' Zr' C8' 58.27(10)
C15' P' C14' 102.11(16)
C15' P' C16' 100.83(17)
C14' P' C16' 98.47(16)
C15' P' Zr' 108.60(11)
C14' P' Zr' 121.31(11)
C16' P' Zr' 122.18(11)
C12' B' C8' 113.1(3)
C12' B' C13' 123.0(3)
C8' B' C13' 123.9(3)
C12' B' Zr' 68.64(17)
C8' B' Zr' 69.26(17)
C13' B' Zr' 132.9(2)
C7' C1' C2' 130.4(3)
C7' C1' Zr' 72.76(17)
C2' C1' Zr' 70.90(17)
C1' C2' C3' 126.6(3)
C1' C2' Zr' 75.33(18)
C3' C2' Zr' 71.67(17)
C4' C3' C2' 128.1(3)
C4' C3' Zr' 74.98(18)
C2' C3' Zr' 73.74(17)
C3' C4' C5' 129.0(3)
C3' C4' Zr' 70.78(17)
C5' C4' Zr' 70.91(17)
C4' C5' C6' 129.5(3)
C4' C5' Zr' 74.83(18)
C6' C5' Zr' 72.89(17)
C5' C6' C7' 126.0(3)
C5' C6' Zr' 72.45(18)
C7' C6' Zr' 75.25(17)
C1' C7' C6' 129.0(3)
C1' C7' Zr' 73.78(17)
C6' C7' Zr' 70.51(17)
C9' C8' B' 122.1(3)
C9' C8' Zr' 72.44(17)
B' C8' Zr' 77.73(18)
C8' C9' C10' 120.8(3)
C8' C9' Zr' 76.22(18)
C10' C9' Zr' 73.23(17)
C9' C10' C11' 120.6(3)
C9' C10' Zr' 74.90(18)
C11' C10' Zr' 75.12(17)
C12' C11' C10' 122.5(3)
C12' C11' Zr' 75.33(18)
C10' C11' Zr' 72.95(17)
C11' C12' B' 120.5(3)
C11' C12' Zr' 73.40(17)
B' C12' Zr' 78.36(18)

loop_
_geom_bond_atom_site_label_1
_geom_bond_atom_site_label_2
_geom_bond_distance
Zr C3 2.366(3)
Zr C6 2.377(3)
Zr C5 2.383(3)
Zr C2 2.388(3)
Zr C4 2.429(3)
Zr C7 2.441(3)
Zr C1 2.443(3)
Zr C10 2.527(3)
Zr C9 2.557(3)
Zr C11 2.575(3)
Zr C8 2.604(3)
Zr C12 2.612(3)
P C16 1.818(4)
P C14 1.828(3)
P C15 1.829(4)
B C12 1.512(5)
B C8 1.530(5)
B C13 1.590(5)
C1 C7 1.402(4)
C1 C2 1.421(5)
C2 C3 1.423(5)
C3 C4 1.419(5)
C4 C5 1.405(5)
C5 C6 1.415(5)
C6 C7 1.408(4)
C8 C9 1.396(5)
C9 C10 1.405(5)
C10 C11 1.419(5)
C11 C12 1.390(5)
Zr' C3' 2.373(3)
Zr' C5' 2.376(3)
Zr' C6' 2.382(3)
Zr' C2' 2.400(3)
Zr' C4' 2.427(3)
Zr' C7' 2.444(3)
Zr' C1' 2.457(3)
Zr' C10' 2.551(3)
Zr' C9' 2.572(3)
Zr' C11' 2.579(3)
Zr' C12' 2.603(3)
Zr' C8' 2.620(3)
P' C15' 1.824(3)
P' C14' 1.828(3)
P' C16' 1.835(3)
B' C12' 1.523(5)
B' C8' 1.526(5)
B' C13' 1.595(5)
C1' C7' 1.411(5)
C1' C2' 1.412(5)
C2' C3' 1.419(5)
C3' C4' 1.414(5)
C4' C5' 1.416(5)
C5' C6' 1.417(5)
C6' C7' 1.422(5)
C8' C9' 1.404(5)
C9' C10' 1.407(5)
C10' C11' 1.411(4)
C11' C12' 1.397(4)

loop_
_geom_torsion_atom_site_label_1
_geom_torsion_atom_site_label_2
_geom_torsion_atom_site_label_3
_geom_torsion_atom_site_label_4
_geom_torsion
C3 Zr P C16 -151.0(2)
C6 Zr P C16 115.3(2)
C5 Zr P C16 119.8(2)
C2 Zr P C16 -159.9(2)
C4 Zr P C16 177.6(3)
C7 Zr P C16 136.5(2)
C1 Zr P C16 170.5(2)
C10 Zr P C16 -37.0(2)
C9 Zr P C16 -55.2(2)
C11 Zr P C16 -3.5(2)
C8 Zr P C16 -43.7(2)
C12 Zr P C16 13.8(2)
C3 Zr P C14 85.99(17)
C6 Zr P C14 -7.64(16)
C5 Zr P C14 -3.22(19)
C2 Zr P C14 77.14(16)
C4 Zr P C14 54.6(2)
C7 Zr P C14 13.56(16)
C1 Zr P C14 47.53(16)
C10 Zr P C14 -159.97(16)
C9 Zr P C14 -178.15(16)
C11 Zr P C14 -126.50(16)
C8 Zr P C14 -166.65(16)
C12 Zr P C14 -109.22(16)
C3 Zr P C15 -31.48(18)
C6 Zr P C15 -125.11(16)
C5 Zr P C15 -120.69(19)
C2 Zr P C15 -40.33(17)
C4 Zr P C15 -62.9(2)
C7 Zr P C15 -103.91(17)
C1 Zr P C15 -69.94(17)
C10 Zr P C15 82.56(17)
C9 Zr P C15 64.38(17)
C11 Zr P C15 116.03(17)
C8 Zr P C15 75.88(17)
C12 Zr P C15 133.31(16)
C3 Zr B C12 -179.71(19)
C6 Zr B C12 -93.40(19)
C5 Zr B C12 -119.4(2)
C2 Zr B C12 176.02(18)
C4 Zr B C12 -154.4(2)
C7 Zr B C12 -90.6(2)
C1 Zr B C12 -132.2(3)
C10 Zr B C12 63.70(19)
C9 Zr B C12 98.4(2)
C11 Zr B C12 29.00(18)
C8 Zr B C12 126.7(3)
C3 Zr B C8 53.6(2)
C6 Zr B C8 139.92(18)
C5 Zr B C8 113.9(2)
C2 Zr B C8 49.3(2)
C4 Zr B C8 78.92(19)
C7 Zr B C8 142.70(18)
C1 Zr B C8 101.1(3)
C10 Zr B C8 -62.98(18)
C9 Zr B C8 -28.33(17)
C11 Zr B C8 -97.7(2)
C12 Zr B C8 -126.7(3)
C3 Zr B C13 -60.9(3)
C6 Zr B C13 25.4(3)
C5 Zr B C13 -0.7(3)
C2 Zr B C13 -65.2(3)
C4 Zr B C13 -35.6(3)
C7 Zr B C13 28.2(4)
C1 Zr B C13 -13.4(5)
C10 Zr B C13 -177.5(3)
C9 Zr B C13 -142.9(3)
C11 Zr B C13 147.8(3)
C8 Zr B C13 -114.5(4)
C12 Zr B C13 118.8(4)
C3 Zr C1 C7 119.1(2)
C6 Zr C1 C7 21.19(17)
C5 Zr C1 C7 52.63(19)
C2 Zr C1 C7 145.1(3)
C4 Zr C1 C7 87.02(19)
C10 Zr C1 C7 -136.40(19)
C9 Zr C1 C7 176.97(17)
C11 Zr C1 C7 -86.0(3)
C8 Zr C1 C7 129.5(2)
C12 Zr C1 C7 -21.4(4)
C3 Zr C1 C2 -25.99(19)
C6 Zr C1 C2 -123.9(2)
C5 Zr C1 C2 -92.5(2)
C4 Zr C1 C2 -58.1(2)
C7 Zr C1 C2 -145.1(3)
C10 Zr C1 C2 78.5(2)
C9 Zr C1 C2 31.9(3)
C11 Zr C1 C2 128.9(2)
C8 Zr C1 C2 -15.6(3)
C12 Zr C1 C2 -166.5(2)
C7 C1 C2 C3 7.7(5)
Zr C1 C2 C3 53.6(3)
C7 C1 C2 Zr -45.9(3)
C3 Zr C2 C1 136.6(3)
C6 Zr C2 C1 48.31(19)
C5 Zr C2 C1 83.04(19)
C4 Zr C2 C1 111.6(2)
C7 Zr C2 C1 20.47(18)
C10 Zr C2 C1 -127.47(19)
C9 Zr C2 C1 -157.42(18)
C11 Zr C2 C1 -112.2(3)
C8 Zr C2 C1 170.18(18)
C12 Zr C2 C1 154.1(5)
C6 Zr C2 C3 -88.3(2)
C5 Zr C2 C3 -53.6(2)
C4 Zr C2 C3 -25.02(19)
C7 Zr C2 C3 -116.2(2)
C1 Zr C2 C3 -136.6(3)
C10 Zr C2 C3 95.9(2)
C9 Zr C2 C3 66.0(2)
C11 Zr C2 C3 111.1(3)
C8 Zr C2 C3 33.6(2)
C12 Zr C2 C3 17.5(6)
C1 C2 C3 C4 0.5(5)
Zr C2 C3 C4 55.4(3)
C1 C2 C3 Zr -55.0(3)
C6 Zr C3 C4 -49.1(2)
C5 Zr C3 C4 -19.64(18)
C2 Zr C3 C4 -137.7(3)
C7 Zr C3 C4 -83.2(2)
C1 Zr C3 C4 -112.2(2)
C10 Zr C3 C4 117.49(19)
C9 Zr C3 C4 104.4(2)
C11 Zr C3 C4 92.4(3)
C8 Zr C3 C4 74.0(2)
C12 Zr C3 C4 47.3(3)
C6 Zr C3 C2 88.6(2)
C5 Zr C3 C2 118.1(2)
C4 Zr C3 C2 137.7(3)
C7 Zr C3 C2 54.5(2)
C1 Zr C3 C2 25.54(19)
C10 Zr C3 C2 -104.8(2)
C9 Zr C3 C2 -117.9(2)
C11 Zr C3 C2 -129.9(2)
C8 Zr C3 C2 -148.2(2)
C12 Zr C3 C2 -174.94(18)
C2 C3 C4 C5 -12.4(6)
Zr C3 C4 C5 42.3(3)
C2 C3 C4 Zr -54.7(3)
C3 Zr C4 C5 -146.9(3)
C6 Zr C4 C5 -23.91(18)
C2 Zr C4 C5 -121.6(2)
C7 Zr C4 C5 -55.62(19)
C1 Zr C4 C5 -89.53(19)
C10 Zr C4 C5 127.91(19)
C9 Zr C4 C5 135.67(19)
C11 Zr C4 C5 85.1(2)
C8 Zr C4 C5 115.3(2)
C12 Zr C4 C5 67.1(2)
C6 Zr C4 C3 123.0(2)
C5 Zr C4 C3 146.9(3)
C2 Zr C4 C3 25.3(2)
C7 Zr C4 C3 91.3(2)
C1 Zr C4 C3 57.4(2)
C10 Zr C4 C3 -85.2(2)
C9 Zr C4 C3 -77.4(2)
C11 Zr C4 C3 -128.0(2)
C8 Zr C4 C3 -97.8(2)
C12 Zr C4 C3 -146.01(19)
C3 C4 C5 C6 9.7(6)
Zr C4 C5 C6 51.7(3)
C3 C4 C5 Zr -42.0(3)
C3 Zr C5 C4 19.87(19)
C6 Zr C5 C4 140.1(3)
C2 Zr C5 C4 50.30(19)
C7 Zr C5 C4 114.1(2)
C1 Zr C5 C4 84.65(19)
C10 Zr C5 C4 -85.3(2)
C9 Zr C5 C4 -53.2(2)
C11 Zr C5 C4 -121.26(19)
C8 Zr C5 C4 -59.96(19)
C12 Zr C5 C4 -118.02(19)
C3 Zr C5 C6 -120.2(2)
C2 Zr C5 C6 -89.81(19)
C4 Zr C5 C6 -140.1(3)
C7 Zr C5 C6 -26.05(17)
C1 Zr C5 C6 -55.46(19)
C10 Zr C5 C6 134.6(2)
C9 Zr C5 C6 166.70(17)
C11 Zr C5 C6 98.63(19)
C8 Zr C5 C6 159.92(19)
C12 Zr C5 C6 101.87(19)
C4 C5 C6 C7 4.2(5)
Zr C5 C6 C7 56.9(3)
C4 C5 C6 Zr -52.6(3)
C3 Zr C6 C7 -83.7(2)
C5 Zr C6 C7 -135.6(3)
C2 Zr C6 C7 -48.75(19)
C4 Zr C6 C7 -112.1(2)
C1 Zr C6 C7 -20.85(17)
C10 Zr C6 C7 123.2(2)
C9 Zr C6 C7 -161.5(2)
C11 Zr C6 C7 120.75(18)
C8 Zr C6 C7 -159.36(17)
C12 Zr C6 C7 143.25(18)
C3 Zr C6 C5 51.9(2)
C2 Zr C6 C5 86.9(2)
C4 Zr C6 C5 23.50(18)
C7 Zr C6 C5 135.6(3)
C1 Zr C6 C5 114.8(2)
C10 Zr C6 C5 -101.2(3)
C9 Zr C6 C5 -25.9(3)
C11 Zr C6 C5 -103.6(2)
C8 Zr C6 C5 -23.8(2)
C12 Zr C6 C5 -81.15(19)
C2 C1 C7 C6 -0.4(5)
Zr C1 C7 C6 -45.5(3)
C2 C1 C7 Zr 45.1(3)
C5 C6 C7 C1 -9.4(5)
Zr C6 C7 C1 46.4(3)
C5 C6 C7 Zr -55.8(3)
C3 Zr C7 C1 -52.09(19)
C6 Zr C7 C1 -144.5(3)
C5 Zr C7 C1 -118.0(2)
C2 Zr C7 C1 -20.94(18)
C4 Zr C7 C1 -86.82(19)
C10 Zr C7 C1 87.4(3)
C9 Zr C7 C1 -10.7(6)
C11 Zr C7 C1 131.33(19)
C8 Zr C7 C1 -105.4(3)
C12 Zr C7 C1 169.83(17)
C3 Zr C7 C6 92.4(2)
C5 Zr C7 C6 26.51(18)
C2 Zr C7 C6 123.6(2)
C4 Zr C7 C6 57.71(19)
C1 Zr C7 C6 144.5(3)
C10 Zr C7 C6 -128.1(2)
C9 Zr C7 C6 133.8(5)
C11 Zr C7 C6 -84.1(2)
C8 Zr C7 C6 39.1(3)
C12 Zr C7 C6 -45.6(2)
C12 B C8 C9 6.2(4)
C13 B C8 C9 -171.2(3)
Zr B C8 C9 60.4(3)
C12 B C8 Zr -54.2(2)
C13 B C8 Zr 128.3(3)
C3 Zr C8 C9 103.8(2)
C6 Zr C8 C9 -178.10(19)
C5 Zr C8 C9 168.7(2)
C2 Zr C8 C9 85.1(2)
C4 Zr C8 C9 138.3(2)
C7 Zr C8 C9 157.5(2)
C1 Zr C8 C9 94.4(2)
C10 Zr C8 C9 -29.81(19)
C11 Zr C8 C9 -64.9(2)
C12 Zr C8 C9 -98.9(2)
C3 Zr C8 B -126.6(2)
C6 Zr C8 B -48.5(2)
C5 Zr C8 B -61.75(19)
C2 Zr C8 B -145.32(18)
C4 Zr C8 B -92.08(19)
C7 Zr C8 B -73.0(3)
C1 Zr C8 B -136.0(2)
C10 Zr C8 B 99.8(2)
C9 Zr C8 B 129.6(3)
C11 Zr C8 B 64.62(19)
C12 Zr C8 B 30.68(17)
B C8 C9 C10 -3.3(5)
Zr C8 C9 C10 60.0(3)
B C8 C9 Zr -63.3(3)
C3 Zr C9 C8 -73.3(2)
C6 Zr C9 C8 3.6(3)
C5 Zr C9 C8 -13.1(2)
C2 Zr C9 C8 -104.8(2)
C4 Zr C9 C8 -39.9(2)
C7 Zr C9 C8 -114.3(5)
C1 Zr C9 C8 -122.6(2)
C10 Zr C9 C8 128.7(3)
C11 Zr C9 C8 98.5(2)
C12 Zr C9 C8 65.23(19)
C3 Zr C9 C10 158.0(2)
C6 Zr C9 C10 -125.1(3)
C5 Zr C9 C10 -141.75(19)
C2 Zr C9 C10 126.6(2)
C4 Zr C9 C10 -168.5(2)
C7 Zr C9 C10 117.1(5)
C1 Zr C9 C10 108.7(2)
C11 Zr C9 C10 -30.12(19)
C8 Zr C9 C10 -128.7(3)
C12 Zr C9 C10 -63.42(19)
C8 C9 C10 C11 1.3(4)
Zr C9 C10 C11 63.0(3)
C8 C9 C10 Zr -61.7(3)
C3 Zr C10 C9 -25.2(2)
C6 Zr C10 C9 123.9(3)
C5 Zr C10 C9 59.9(3)
C2 Zr C10 C9 -65.5(2)
C4 Zr C10 C9 14.6(3)
C7 Zr C10 C9 -158.1(2)
C1 Zr C10 C9 -105.6(2)
C11 Zr C10 C9 127.9(3)
C8 Zr C10 C9 29.14(18)
C12 Zr C10 C9 100.1(2)
C3 Zr C10 C11 -153.07(19)
C6 Zr C10 C11 -3.9(3)
C5 Zr C10 C11 -67.9(3)
C2 Zr C10 C11 166.68(19)
C4 Zr C10 C11 -113.3(2)
C7 Zr C10 C11 74.0(3)
C1 Zr C10 C11 126.6(2)
C9 Zr C10 C11 -127.9(3)
C8 Zr C10 C11 -98.7(2)
C12 Zr C10 C11 -27.79(18)
C9 C10 C11 C12 -2.8(5)
Zr C10 C11 C12 59.8(3)
C9 C10 C11 Zr -62.7(3)
C3 Zr C11 C12 -86.4(3)
C6 Zr C11 C12 47.2(2)
C5 Zr C11 C12 6.3(2)
C2 Zr C11 C12 -155.6(2)
C4 Zr C11 C12 -35.1(3)
C7 Zr C11 C12 87.6(2)
C1 Zr C11 C12 135.4(2)
C10 Zr C11 C12 -130.7(3)
C9 Zr C11 C12 -100.8(2)
C8 Zr C11 C12 -66.7(2)
C3 Zr C11 C10 44.3(3)
C6 Zr C11 C10 177.94(18)
C5 Zr C11 C10 137.01(19)
C2 Zr C11 C10 -24.8(3)
C4 Zr C11 C10 95.7(2)
C7 Zr C11 C10 -141.64(19)
C1 Zr C11 C10 -93.8(2)
C9 Zr C11 C10 29.94(18)
C8 Zr C11 C10 64.06(19)
C12 Zr C11 C10 130.7(3)
C10 C11 C12 B 6.4(5)
Zr C11 C12 B 64.3(3)
C10 C11 C12 Zr -58.0(3)
C8 B C12 C11 -7.7(4)
C13 B C12 C11 169.7(3)
Zr B C12 C11 -61.6(3)
C8 B C12 Zr 54.0(2)
C13 B C12 Zr -128.7(3)
C3 Zr C12 C11 128.6(2)
C6 Zr C12 C11 -140.6(2)
C5 Zr C12 C11 -174.7(2)
C2 Zr C12 C11 115.0(5)
C4 Zr C12 C11 154.3(2)
C7 Zr C12 C11 -116.8(2)
C1 Zr C12 C11 -102.8(3)
C10 Zr C12 C11 28.85(19)
C9 Zr C12 C11 63.3(2)
C8 Zr C12 C11 97.2(2)
C3 Zr C12 B 0.4(3)
C6 Zr C12 B 91.20(19)
C5 Zr C12 B 57.05(19)
C2 Zr C12 B -13.2(6)
C4 Zr C12 B 26.1(2)
C7 Zr C12 B 114.98(19)
C1 Zr C12 B 129.0(3)
C10 Zr C12 B -99.4(2)
C9 Zr C12 B -64.90(19)
C11 Zr C12 B -128.2(3)
C8 Zr C12 B -31.08(17)
C3' Zr' P' C15' 36.05(15)
C5' Zr' P' C15' 125.25(17)
C6' Zr' P' C15' 129.57(14)
C2' Zr' P' C15' 45.08(14)
C4' Zr' P' C15' 66.7(2)
C7' Zr' P' C15' 108.35(14)
C1' Zr' P' C15' 74.12(14)
C10' Zr' P' C15' -79.82(14)
C9' Zr' P' C15' -60.74(14)
C11' Zr' P' C15' -112.84(14)
C12' Zr' P' C15' -129.70(14)
C8' Zr' P' C15' -70.74(16)
C3' Zr' P' C14' -81.57(17)
C5' Zr' P' C14' 7.63(19)
C6' Zr' P' C14' 11.95(16)
C2' Zr' P' C14' -72.54(16)
C4' Zr' P' C14' -50.9(2)
C7' Zr' P' C14' -9.27(16)
C1' Zr' P' C14' -43.50(16)
C10' Zr' P' C14' 162.56(16)
C9' Zr' P' C14' -178.37(16)
C11' Zr' P' C14' 129.53(16)
C12' Zr' P' C14' 112.68(16)
C8' Zr' P' C14' 171.64(17)
C3' Zr' P' C16' 152.53(17)
C5' Zr' P' C16' -118.26(18)
C6' Zr' P' C16' -113.94(16)
C2' Zr' P' C16' 161.57(16)
C4' Zr' P' C16' -176.8(2)
C7' Zr' P' C16' -135.17(16)
C1' Zr' P' C16' -169.39(17)
C10' Zr' P' C16' 36.66(16)
C9' Zr' P' C16' 55.74(16)
C11' Zr' P' C16' 3.64(16)
C12' Zr' P' C16' -13.22(16)
C8' Zr' P' C16' 45.75(18)
C3' Zr' B' C12' 177.06(19)
C5' Zr' B' C12' 116.5(2)
C6' Zr' B' C12' 90.94(19)
C2' Zr' B' C12' -178.97(18)
C4' Zr' B' C12' 152.0(2)
C7' Zr' B' C12' 88.7(2)
C1' Zr' B' C12' 132.7(3)
C10' Zr' B' C12' -63.99(19)
C9' Zr' B' C12' -98.4(2)
C11' Zr' B' C12' -29.63(17)
C8' Zr' B' C12' -126.7(3)
C3' Zr' B' C8' -56.2(2)
C5' Zr' B' C8' -116.8(2)
C6' Zr' B' C8' -142.34(19)
C2' Zr' B' C8' -52.3(2)
C4' Zr' B' C8' -81.31(19)
C7' Zr' B' C8' -144.54(18)
C1' Zr' B' C8' -100.6(3)
C10' Zr' B' C8' 62.73(19)
C9' Zr' B' C8' 28.29(18)
C11' Zr' B' C8' 97.1(2)
C12' Zr' B' C8' 126.7(3)
C3' Zr' B' C13' 61.3(4)
C5' Zr' B' C13' 0.7(3)
C6' Zr' B' C13' -24.9(4)
C2' Zr' B' C13' 65.2(4)
C4' Zr' B' C13' 36.2(3)
C7' Zr' B' C13' -27.1(4)
C1' Zr' B' C13' 16.9(5)
C10' Zr' B' C13' -179.8(4)
C9' Zr' B' C13' 145.8(4)
C11' Zr' B' C13' -145.4(4)
C12' Zr' B' C13' -115.8(4)
C8' Zr' B' C13' 117.5(4)
C3' Zr' C1' C7' -120.2(2)
C5' Zr' C1' C7' -53.78(19)
C6' Zr' C1' C7' -22.17(18)
C2' Zr' C1' C7' -145.7(3)
C4' Zr' C1' C7' -88.50(19)
C10' Zr' C1' C7' 133.31(19)
C9' Zr' C1' C7' -179.99(18)
C11' Zr' C1' C7' 82.6(2)
C12' Zr' C1' C7' 16.0(3)
C8' Zr' C1' C7' -132.5(2)
C3' Zr' C1' C2' 25.51(19)
C5' Zr' C1' C2' 91.9(2)
C6' Zr' C1' C2' 123.5(2)
C4' Zr' C1' C2' 57.22(19)
C7' Zr' C1' C2' 145.7(3)
C10' Zr' C1' C2' -81.0(2)
C9' Zr' C1' C2' -34.3(2)
C11' Zr' C1' C2' -131.6(2)
C12' Zr' C1' C2' 161.7(2)
C8' Zr' C1' C2' 13.3(3)
C7' C1' C2' C3' -8.2(5)
Zr' C1' C2' C3' -53.2(3)
C7' C1' C2' Zr' 45.0(3)
C3' Zr' C2' C1' -137.4(3)
C5' Zr' C2' C1' -83.48(19)
C6' Zr' C2' C1' -48.66(19)
C4' Zr' C2' C1' -112.6(2)
C7' Zr' C2' C1' -20.24(18)
C10' Zr' C2' C1' 126.33(18)
C9' Zr' C2' C1' 155.77(18)
C11' Zr' C2' C1' 112.1(3)
C12' Zr' C2' C1' -146.8(4)
C8' Zr' C2' C1' -171.56(18)
C5' Zr' C2' C3' 53.9(2)
C6' Zr' C2' C3' 88.7(2)
C4' Zr' C2' C3' 24.77(19)
C7' Zr' C2' C3' 117.2(2)
C1' Zr' C2' C3' 137.4(3)
C10' Zr' C2' C3' -96.3(2)
C9' Zr' C2' C3' -66.8(2)
C11' Zr' C2' C3' -110.5(3)
C12' Zr' C2' C3' -9.3(6)
C8' Zr' C2' C3' -34.2(2)
C1' C2' C3' C4' -0.4(5)
Zr' C2' C3' C4' -55.1(3)
C1' C2' C3' Zr' 54.7(3)
C5' Zr' C3' C4' 20.49(18)
C6' Zr' C3' C4' 50.07(19)
C2' Zr' C3' C4' 138.1(3)
C7' Zr' C3' C4' 84.44(19)
C1' Zr' C3' C4' 113.2(2)
C10' Zr' C3' C4' -116.03(19)
C9' Zr' C3' C4' -104.18(19)
C11' Zr' C3' C4' -88.9(2)
C12' Zr' C3' C4' -44.8(2)
C8' Zr' C3' C4' -74.27(19)
C5' Zr' C3' C2' -117.6(2)
C6' Zr' C3' C2' -88.0(2)
C4' Zr' C3' C2' -138.1(3)
C7' Zr' C3' C2' -53.7(2)
C1' Zr' C3' C2' -24.94(18)
C10' Zr' C3' C2' 105.9(2)
C9' Zr' C3' C2' 117.7(2)
C11' Zr' C3' C2' 133.0(2)
C12' Zr' C3' C2' 177.11(18)
C8' Zr' C3' C2' 147.6(2)
C2' C3' C4' C5' 11.3(5)
Zr' C3' C4' C5' -43.3(3)
C2' C3' C4' Zr' 54.6(3)
C5' Zr' C4' C3' -145.7(3)
C6' Zr' C4' C3' -122.1(2)
C2' Zr' C4' C3' -25.01(18)
C7' Zr' C4' C3' -90.38(19)
C1' Zr' C4' C3' -56.42(19)
C10' Zr' C4' C3' 87.8(2)
C9' Zr' C4' C3' 78.43(19)
C11' Zr' C4' C3' 130.13(18)
C12' Zr' C4' C3' 147.32(18)
C8' Zr' C4' C3' 97.8(2)
C3' Zr' C4' C5' 145.7(3)
C6' Zr' C4' C5' 23.58(17)
C2' Zr' C4' C5' 120.7(2)
C7' Zr' C4' C5' 55.30(18)
C1' Zr' C4' C5' 89.25(18)
C10' Zr' C4' C5' -126.57(18)
C9' Zr' C4' C5' -135.89(18)
C11' Zr' C4' C5' -84.2(2)
C12' Zr' C4' C5' -67.00(19)
C8' Zr' C4' C5' -116.56(19)
C3' C4' C5' C6' -8.6(5)
Zr' C4' C5' C6' -51.8(3)
C3' C4' C5' Zr' 43.2(3)
C3' Zr' C5' C4' -20.48(17)
C6' Zr' C5' C4' -140.6(3)
C2' Zr' C5' C4' -50.88(18)
C7' Zr' C5' C4' -114.7(2)
C1' Zr' C5' C4' -84.85(18)
C10' Zr' C5' C4' 87.4(2)
C9' Zr' C5' C4' 53.7(2)
C11' Zr' C5' C4' 121.20(18)
C12' Zr' C5' C4' 117.29(18)
C8' Zr' C5' C4' 59.01(18)
C3' Zr' C5' C6' 120.1(2)
C2' Zr' C5' C6' 89.75(19)
C4' Zr' C5' C6' 140.6(3)
C7' Zr' C5' C6' 25.90(18)
C1' Zr' C5' C6' 55.77(19)
C10' Zr' C5' C6' -132.0(2)
C9' Zr' C5' C6' -165.71(17)
C11' Zr' C5' C6' -98.18(19)
C12' Zr' C5' C6' -102.09(19)
C8' Zr' C5' C6' -160.36(19)
C4' C5' C6' C7' -3.5(5)
Zr' C5' C6' C7' -56.0(3)
C4' C5' C6' Zr' 52.5(3)
C3' Zr' C6' C5' -51.92(19)
C2' Zr' C6' C5' -86.66(19)
C4' Zr' C6' C5' -23.33(18)
C7' Zr' C6' C5' -136.1(3)
C1' Zr' C6' C5' -114.4(2)
C10' Zr' C6' C5' 102.2(3)
C9' Zr' C6' C5' 28.6(3)
C11' Zr' C6' C5' 102.95(19)
C12' Zr' C6' C5' 80.10(19)
C8' Zr' C6' C5' 23.5(2)
C3' Zr' C6' C7' 84.17(19)
C5' Zr' C6' C7' 136.1(3)
C2' Zr' C6' C7' 49.43(19)
C4' Zr' C6' C7' 112.8(2)
C1' Zr' C6' C7' 21.71(18)
C10' Zr' C6' C7' -121.7(2)
C9' Zr' C6' C7' 164.7(2)
C11' Zr' C6' C7' -120.96(19)
C12' Zr' C6' C7' -143.81(19)
C8' Zr' C6' C7' 159.62(18)
C2' C1' C7' C6' 2.5(5)
Zr' C1' C7' C6' 46.9(3)
C2' C1' C7' Zr' -44.4(3)
C5' C6' C7' C1' 6.7(5)
Zr' C6' C7' C1' -48.1(3)
C5' C6' C7' Zr' 54.8(3)
C3' Zr' C7' C1' 51.03(19)
C5' Zr' C7' C1' 116.8(2)
C6' Zr' C7' C1' 143.0(3)
C2' Zr' C7' C1' 20.41(18)
C4' Zr' C7' C1' 85.60(19)
C10' Zr' C7' C1' -91.5(3)
C9' Zr' C7' C1' 0.0(7)
C11' Zr' C7' C1' -133.93(18)
C12' Zr' C7' C1' -172.37(17)
C8' Zr' C7' C1' 102.9(3)
C3' Zr' C7' C6' -92.0(2)
C5' Zr' C7' C6' -26.20(19)
C2' Zr' C7' C6' -122.6(2)
C4' Zr' C7' C6' -57.41(19)
C1' Zr' C7' C6' -143.0(3)
C10' Zr' C7' C6' 125.5(2)
C9' Zr' C7' C6' -143.0(5)
C11' Zr' C7' C6' 83.1(2)
C12' Zr' C7' C6' 44.6(2)
C8' Zr' C7' C6' -40.1(3)
C12' B' C8' C9' -5.7(4)
C13' B' C8' C9' 171.5(3)
Zr' B' C8' C9' -60.0(3)
C12' B' C8' Zr' 54.2(2)
C13' B' C8' Zr' -128.5(3)
C3' Zr' C8' C9' -106.6(2)
C5' Zr' C8' C9' -171.2(2)
C6' Zr' C8' C9' 175.68(18)
C2' Zr' C8' C9' -87.7(2)
C4' Zr' C8' C9' -141.0(2)
C7' Zr' C8' C9' -158.8(2)
C1' Zr' C8' C9' -95.5(2)
C10' Zr' C8' C9' 29.70(19)
C11' Zr' C8' C9' 64.50(19)
C12' Zr' C8' C9' 98.8(2)
C3' Zr' C8' B' 123.8(2)
C5' Zr' C8' B' 59.1(2)
C6' Zr' C8' B' 46.0(2)
C2' Zr' C8' B' 142.61(19)
C4' Zr' C8' B' 89.4(2)
C7' Zr' C8' B' 71.5(3)
C1' Zr' C8' B' 134.8(2)
C10' Zr' C8' B' -100.0(2)
C9' Zr' C8' B' -129.7(3)
C11' Zr' C8' B' -65.18(19)
C12' Zr' C8' B' -30.88(18)
B' C8' C9' C10' 2.0(5)
Zr' C8' C9' C10' -60.5(3)
B' C8' C9' Zr' 62.5(3)
C3' Zr' C9' C8' 71.0(2)
C5' Zr' C9' C8' 10.3(2)
C6' Zr' C9' C8' -8.3(4)
C2' Zr' C9' C8' 102.5(2)
C4' Zr' C9' C8' 37.6(2)
C7' Zr' C9' C8' 121.4(5)
C1' Zr' C9' C8' 121.5(2)
C10' Zr' C9' C8' -128.6(3)
C11' Zr' C9' C8' -98.8(2)
C12' Zr' C9' C8' -65.4(2)
C3' Zr' C9' C10' -160.3(2)
C5' Zr' C9' C10' 138.93(19)
C6' Zr' C9' C10' 120.3(3)
C2' Zr' C9' C10' -128.89(19)
C4' Zr' C9' C10' 166.20(19)
C7' Zr' C9' C10' -109.9(6)
C1' Zr' C9' C10' -109.9(2)
C11' Zr' C9' C10' 29.83(18)
C12' Zr' C9' C10' 63.20(19)
C8' Zr' C9' C10' 128.6(3)
C8' C9' C10' C11' 0.0(5)
Zr' C9' C10' C11' -62.0(3)
C8' C9' C10' Zr' 62.0(3)
C3' Zr' C10' C9' 22.9(2)
C5' Zr' C10' C9' -64.0(3)
C6' Zr' C10' C9' -126.9(3)
C2' Zr' C10' C9' 63.7(2)
C4' Zr' C10' C9' -17.7(2)
C7' Zr' C10' C9' 158.6(2)
C1' Zr' C10' C9' 104.7(2)
C11' Zr' C10' C9' -128.1(3)
C12' Zr' C10' C9' -100.5(2)
C8' Zr' C10' C9' -29.22(19)
C3' Zr' C10' C11' 151.03(18)
C5' Zr' C10' C11' 64.1(3)
C6' Zr' C10' C11' 1.3(3)
C2' Zr' C10' C11' -168.20(18)
C4' Zr' C10' C11' 110.4(2)
C7' Zr' C10' C11' -73.3(3)
C1' Zr' C10' C11' -127.2(2)
C9' Zr' C10' C11' 128.1(3)
C12' Zr' C10' C11' 27.66(18)
C8' Zr' C10' C11' 98.9(2)
C9' C10' C11' C12' 2.5(5)
Zr' C10' C11' C12' -59.4(3)
C9' C10' C11' Zr' 61.9(3)
C3' Zr' C11' C12' 83.3(3)
C5' Zr' C11' C12' -7.6(2)
C6' Zr' C11' C12' -47.9(2)
C2' Zr' C11' C12' 154.3(2)
C4' Zr' C11' C12' 33.4(2)
C7' Zr' C11' C12' -88.0(2)
C1' Zr' C11' C12' -134.7(2)
C10' Zr' C11' C12' 131.4(3)
C9' Zr' C11' C12' 101.6(2)
C8' Zr' C11' C12' 67.43(19)
C3' Zr' C11' C10' -48.1(3)
C5' Zr' C11' C10' -138.92(19)
C6' Zr' C11' C10' -179.31(18)
C2' Zr' C11' C10' 22.9(3)
C4' Zr' C11' C10' -98.0(2)
C7' Zr' C11' C10' 140.68(18)
C1' Zr' C11' C10' 93.9(2)
C9' Zr' C11' C10' -29.78(18)
C12' Zr' C11' C10' -131.4(3)
C8' Zr' C11' C10' -63.93(19)
C10' C11' C12' B' -6.9(5)
Zr' C11' C12' B' -65.1(3)
C10' C11' C12' Zr' 58.3(3)
C8' B' C12' C11' 8.0(4)
C13' B' C12' C11' -169.3(3)
Zr' B' C12' C11' 62.6(3)
C8' B' C12' Zr' -54.6(2)
C13' B' C12' Zr' 128.1(3)
C3' Zr' C12' C11' -131.01(19)
C5' Zr' C12' C11' 173.54(19)
C6' Zr' C12' C11' 139.48(19)
C2' Zr' C12' C11' -123.9(5)
C4' Zr' C12' C11' -155.25(18)
C7' Zr' C12' C11' 116.01(19)
C1' Zr' C12' C11' 105.5(3)
C10' Zr' C12' C11' -28.24(17)
C9' Zr' C12' C11' -62.41(19)
C8' Zr' C12' C11' -96.2(2)
C3' Zr' C12' B' -3.9(3)
C5' Zr' C12' B' -59.4(2)
C6' Zr' C12' B' -93.4(2)
C2' Zr' C12' B' 3.2(6)
C4' Zr' C12' B' -28.2(2)
C7' Zr' C12' B' -116.9(2)
C1' Zr' C12' B' -127.4(3)
C10' Zr' C12' B' 98.8(2)
C9' Zr' C12' B' 64.67(19)
C11' Zr' C12' B' 127.1(3)
C8' Zr' C12' B' 30.89(18)
